data_4349562
loop_
_publ_author_name
'Li, Jing'
'Wei, Rong-Min'
'Pu, Tian-Cheng'
'Cao, Fan'
'Yang, Li'
'Han, Yuan'
'Zhang, Yi-Quan'
'Zuo, Jing-Lin'
'Song, You'

_publ_section_title
;
 Tuning quantum tunnelling of magnetization through 3d--4f magnetic
 interactions: an alternative approach for manipulating single-molecule
 magnetism
;
_journal_issue 1
_journal_name_full 'Inorganic Chemistry Frontiers'
_journal_page_first 114
_journal_paper_doi 10.1039/C6QI00407E
_journal_volume 4
_journal_year 2017
_chemical_formula_moiety 'C66 H66 Dy2 Mn2 N8 O20'
_chemical_formula_sum 'C66 H66 Dy2 Mn2 N8 O20'
_chemical_formula_weight 1726.15
_space_group_IT_number 14
_space_group_name_Hall '-P 2ybc'
_space_group_name_H-M_alt 'P 1 21/c 1'
_symmetry_cell_setting monoclinic
_symmetry_space_group_name_H-M 'P 1 21/c 1'
_atom_sites_solution_hydrogens geom
_atom_sites_solution_primary direct
_atom_sites_solution_secondary difmap
_audit_creation_method SHELXL-97
_audit_update_record
;
2016-10-27 deposited with the CCDC.
2016-11-03 downloaded from the CCDC.
;
_cell_angle_alpha 90.00
_cell_angle_beta 114.546(7)
_cell_angle_gamma 90.00
_cell_formula_units_Z 2
_cell_length_a 10.970(2)
_cell_length_b 16.084(3)
_cell_length_c 20.340(3)
_cell_measurement_reflns_used 6313
_cell_measurement_temperature 296(2)
_cell_measurement_theta_max 27.24
_cell_measurement_theta_min 2.30
_cell_volume 3264.5(10)
_computing_structure_refinement 'SHELXL-97 (Sheldrick, 1997)'
_computing_structure_solution 'SHELXS-97 (Sheldrick, 1990)'
_diffrn_ambient_temperature 296(2)
_diffrn_measured_fraction_theta_full 0.997
_diffrn_measured_fraction_theta_max 0.997
_diffrn_measurement_device_type 'CCD area detector'
_diffrn_radiation_monochromator graphite
_diffrn_radiation_source 'fine-focus sealed tube'
_diffrn_radiation_type MoK\a
_diffrn_radiation_wavelength 0.71073
_diffrn_reflns_av_R_equivalents 0.0353
_diffrn_reflns_av_sigmaI/netI 0.0437
_diffrn_reflns_limit_h_max 14
_diffrn_reflns_limit_h_min -9
_diffrn_reflns_limit_k_max 20
_diffrn_reflns_limit_k_min -18
_diffrn_reflns_limit_l_max 14
_diffrn_reflns_limit_l_min -26
_diffrn_reflns_number 21390
_diffrn_reflns_theta_full 27.57
_diffrn_reflns_theta_max 27.57
_diffrn_reflns_theta_min 1.68
_exptl_absorpt_coefficient_mu 2.723
_exptl_absorpt_correction_T_max 0.761
_exptl_absorpt_correction_T_min 0.728
_exptl_absorpt_correction_type multi-scan
_exptl_crystal_colour red
_exptl_crystal_density_diffrn 1.756
_exptl_crystal_density_method 'not measured'
_exptl_crystal_description block
_exptl_crystal_F_000 1720
_exptl_crystal_size_max 0.15
_exptl_crystal_size_mid 0.1
_exptl_crystal_size_min 0.1
_refine_diff_density_max 0.959
_refine_diff_density_min -0.807
_refine_diff_density_rms 0.095
_refine_ls_extinction_method none
_refine_ls_goodness_of_fit_ref 1.053
_refine_ls_hydrogen_treatment mixed
_refine_ls_matrix_type full
_refine_ls_number_parameters 446
_refine_ls_number_reflns 7530
_refine_ls_number_restraints 21
_refine_ls_restrained_S_all 1.060
_refine_ls_R_factor_all 0.0590
_refine_ls_R_factor_gt 0.0383
_refine_ls_shift/su_max 0.003
_refine_ls_shift/su_mean 0.000
_refine_ls_structure_factor_coef Fsqd
_refine_ls_weighting_details 'calc w=1/[\s^2^(Fo^2^)+(0.0337P)^2^+4.2106P] where P=(Fo^2^+2Fc^2^)/3'
_refine_ls_weighting_scheme calc
_refine_ls_wR_factor_gt 0.0819
_refine_ls_wR_factor_ref 0.0901
_reflns_number_gt 5740
_reflns_number_total 7530
_reflns_threshold_expression >2sigma(I)
_cod_data_source_file c6qi00407e2.cif
_cod_data_source_block 2
_cod_depositor_comments
;
The following automatic conversions were performed:

data item '_symmetry_cell_setting' value 'Monoclinic' was changed to
'monoclinic' in accordance with the
/home/saulius/struct/COD-crude-data/automatic-downloads/DataCite-retrospective/RSC/depositions/lib/dictionaries/cif_core.dic
dictionary named 'cif_core.dic' version 2.4.2 last updated on
2011-04-26.

Automatic conversion script
Id: cif_fix_values 6909 2019-04-08 15:41:33Z antanas 
;
_cod_original_sg_symbol_H-M 'P 21/c'
_cod_original_formula_sum 'C66 H66 Dy2 Mn2 N8 O20 '
_cod_database_code 4349562

loop_
_symmetry_equiv_pos_as_xyz
'x, y, z'
'-x, y+1/2, -z+1/2'
'-x, -y, -z'
'x, -y-1/2, z-1/2'

loop_
_atom_site_label
_atom_site_type_symbol
_atom_site_fract_x
_atom_site_fract_y
_atom_site_fract_z
_atom_site_U_iso_or_equiv
_atom_site_adp_type
_atom_site_occupancy
_atom_site_symmetry_multiplicity
_atom_site_calc_flag
_atom_site_refinement_flags
Dy1 Dy 1.01356(2) 0.561395(12) 0.856334(11) 0.03548(7) Uani 1 1 d .
Mn1 Mn 1.14536(6) 0.55347(4) 1.04802(4) 0.03688(16) Uani 1 1 d .
O1 O 0.9628(3) 0.58241(17) 0.95736(15) 0.0347(7) Uani 1 1 d .
O2 O 0.9248(3) 0.5691(2) 0.73939(17) 0.0475(8) Uani 1 1 d .
O3 O 0.8848(4) 0.5031(3) 0.6146(2) 0.0674(11) Uani 1 1 d .
O4 O 0.8634(3) 0.45603(18) 0.84806(16) 0.0382(7) Uani 1 1 d .
O5 O 1.1854(3) 0.51072(17) 0.96001(15) 0.0358(7) Uani 1 1 d .
O6 O 1.1546(3) 0.45234(19) 0.83568(17) 0.0458(8) Uani 1 1 d .
O7 O 1.1000(4) 0.7007(2) 0.9000(2) 0.0648(10) Uani 1 1 d .
O8 O 1.1964(4) 0.6387(3) 0.8413(2) 0.0617(10) Uani 1 1 d .
O9 O 1.2606(4) 0.7629(3) 0.8844(3) 0.0929(15) Uani 1 1 d .
O10 O 1.2225(4) 0.6802(2) 1.0771(3) 0.0811(13) Uani 1 1 d U
N1 N 0.8136(4) 0.6487(2) 0.82528(19) 0.0356(8) Uani 1 1 d .
N2 N 0.6604(3) 0.4958(2) 0.88511(19) 0.0363(8) Uani 1 1 d .
N3 N 1.1879(4) 0.7028(3) 0.8752(3) 0.0575(12) Uani 1 1 d .
N4 N 1.2233(7) 0.7949(4) 1.1461(4) 0.1027(19) Uani 1 1 d U
C1 C 0.8854(4) 0.6500(2) 0.9548(2) 0.0325(9) Uani 1 1 d .
C2 C 0.8832(4) 0.6831(3) 1.0168(2) 0.0381(10) Uani 1 1 d .
H26 H 0.9365 0.6594 1.0612 0.046 Uiso 1 1 calc R
C3 C 0.8035(5) 0.7507(3) 1.0144(3) 0.0476(12) Uani 1 1 d .
H25 H 0.8035 0.7726 1.0567 0.057 Uiso 1 1 calc R
C4 C 0.7241(6) 0.7852(3) 0.9482(3) 0.0576(14) Uani 1 1 d .
H11A H 0.6687 0.8299 0.9457 0.069 Uiso 1 1 calc R
C5 C 0.7263(5) 0.7538(3) 0.8855(3) 0.0515(13) Uani 1 1 d .
H10 H 0.6747 0.7788 0.8414 0.062 Uiso 1 1 calc R
C6 C 0.8048(4) 0.6851(3) 0.8876(2) 0.0364(9) Uani 1 1 d .
C7 C 0.7169(5) 0.6604(3) 0.7619(3) 0.0453(11) Uani 1 1 d .
H7 H 0.6455 0.6926 0.7606 0.054 Uiso 1 1 calc R
C8 C 0.7071(5) 0.6299(3) 0.6941(2) 0.0458(12) Uani 1 1 d .
C9 C 0.5858(6) 0.6439(3) 0.6327(3) 0.0582(14) Uani 1 1 d .
H5 H 0.5194 0.6759 0.6375 0.070 Uiso 1 1 calc R
C10 C 0.5636(6) 0.6117(4) 0.5668(3) 0.0634(16) Uani 1 1 d .
H6 H 0.4831 0.6219 0.5271 0.076 Uiso 1 1 calc R
C11 C 0.6620(6) 0.5638(3) 0.5592(3) 0.0576(14) Uani 1 1 d .
H1 H 0.6460 0.5405 0.5145 0.069 Uiso 1 1 calc R
C12 C 0.7828(5) 0.5502(3) 0.6167(3) 0.0510(12) Uani 1 1 d .
C13 C 0.8101(5) 0.5838(3) 0.6858(2) 0.0432(11) Uani 1 1 d .
C14 C 0.8649(8) 0.4572(4) 0.5517(4) 0.089(2) Uani 1 1 d .
H12A H 0.8459 0.4944 0.5111 0.106 Uiso 1 1 calc R
H12B H 0.7899 0.4193 0.5401 0.106 Uiso 1 1 calc R
C15 C 0.9903(9) 0.4098(5) 0.5670(4) 0.102(3) Uani 1 1 d .
H27A H 0.9982 0.3654 0.6001 0.153 Uiso 1 1 calc R
H27B H 1.0660 0.4463 0.5880 0.153 Uiso 1 1 calc R
H27C H 0.9876 0.3872 0.5228 0.153 Uiso 1 1 calc R
C16 C 0.7358(4) 0.4505(2) 0.7957(2) 0.0380(10) Uani 1 1 d .
C17 C 0.7092(5) 0.4220(3) 0.7264(3) 0.0479(12) Uani 1 1 d .
H29 H 0.7793 0.4052 0.7150 0.057 Uiso 1 1 calc R
C18 C 0.5782(6) 0.4186(3) 0.6742(3) 0.0570(14) Uani 1 1 d .
H24 H 0.5613 0.4000 0.6279 0.068 Uiso 1 1 calc R
C19 C 0.4741(5) 0.4422(3) 0.6900(3) 0.0559(13) Uani 1 1 d .
H23 H 0.3870 0.4401 0.6543 0.067 Uiso 1 1 calc R
C20 C 0.4972(5) 0.4691(3) 0.7585(3) 0.0487(12) Uani 1 1 d .
H22 H 0.4255 0.4845 0.7690 0.058 Uiso 1 1 calc R
C21 C 0.6274(4) 0.4733(3) 0.8118(2) 0.0383(10) Uani 1 1 d .
C22 C 0.5832(4) 0.5403(3) 0.9036(3) 0.0411(11) Uani 1 1 d .
H20 H 0.5042 0.5590 0.8666 0.049 Uiso 1 1 calc R
C23 C 0.6063(4) 0.5645(3) 0.9761(2) 0.0375(10) Uani 1 1 d .
C24 C 0.5117(5) 0.6178(3) 0.9831(3) 0.0496(12) Uani 1 1 d .
H16 H 0.4380 0.6340 0.9418 0.060 Uiso 1 1 calc R
C25 C 0.5239(5) 0.6467(3) 1.0487(3) 0.0524(13) Uani 1 1 d .
H17 H 0.4582 0.6812 1.0516 0.063 Uiso 1 1 calc R
C26 C 0.6341(5) 0.6247(3) 1.1108(3) 0.0479(12) Uani 1 1 d .
H18 H 0.6438 0.6448 1.1556 0.057 Uiso 1 1 calc R
C27 C 1.2709(4) 0.4273(3) 0.8944(2) 0.0389(10) Uani 1 1 d .
C28 C 1.2823(4) 0.4603(2) 0.9607(2) 0.0348(9) Uani 1 1 d .
C29 C 1.1138(6) 0.4063(4) 0.7689(3) 0.0583(14) Uani 1 1 d .
H19A H 1.1891 0.4021 0.7558 0.070 Uiso 1 1 calc R
H19B H 1.0429 0.4365 0.7308 0.070 Uiso 1 1 calc R
C30 C 1.0651(6) 0.3209(4) 0.7744(3) 0.0765(19) Uani 1 1 d .
H28A H 0.9930 0.3247 0.7894 0.115 Uiso 1 1 calc R
H28B H 1.1371 0.2892 0.8093 0.115 Uiso 1 1 calc R
H28C H 1.0339 0.2940 0.7282 0.115 Uiso 1 1 calc R
C31 C 1.1935(9) 0.7457(4) 1.0876(4) 0.103(3) Uani 1 1 d U
H31 H 1.1350 0.7714 1.0453 0.123 Uiso 1 1 calc R
C32 C 1.3277(11) 0.7752(7) 1.2181(5) 0.165(4) Uani 1 1 d U
H32A H 1.3998 0.7462 1.2130 0.248 Uiso 1 1 calc R
H32B H 1.2906 0.7407 1.2437 0.248 Uiso 1 1 calc R
H32C H 1.3610 0.8257 1.2446 0.248 Uiso 1 1 calc R
C33 C 1.1583(12) 0.8763(6) 1.1518(6) 0.177(5) Uani 1 1 d U
H33A H 1.0641 0.8677 1.1375 0.265 Uiso 1 1 calc R
H33B H 1.1714 0.9169 1.1207 0.265 Uiso 1 1 calc R
H33C H 1.1984 0.8957 1.2009 0.265 Uiso 1 1 calc R

loop_
_atom_site_aniso_label
_atom_site_aniso_U_11
_atom_site_aniso_U_22
_atom_site_aniso_U_33
_atom_site_aniso_U_23
_atom_site_aniso_U_13
_atom_site_aniso_U_12
Dy1 0.02924(11) 0.03795(11) 0.03933(12) 0.00534(9) 0.01432(8) 0.00251(9)
Mn1 0.0291(3) 0.0427(4) 0.0382(4) 0.0057(3) 0.0133(3) 0.0065(3)
O1 0.0300(16) 0.0345(15) 0.0377(16) 0.0044(12) 0.0121(13) 0.0076(12)
O2 0.0400(18) 0.060(2) 0.0403(18) 0.0067(15) 0.0141(15) 0.0054(16)
O3 0.073(3) 0.081(3) 0.050(2) -0.011(2) 0.028(2) -0.002(2)
O4 0.0300(16) 0.0417(17) 0.0401(17) 0.0005(13) 0.0118(13) -0.0024(13)
O5 0.0292(15) 0.0389(16) 0.0396(17) 0.0011(13) 0.0146(13) 0.0070(13)
O6 0.0432(19) 0.0503(19) 0.0429(18) -0.0047(14) 0.0167(15) 0.0084(15)
O7 0.051(2) 0.055(2) 0.090(3) 0.000(2) 0.031(2) -0.0089(18)
O8 0.048(2) 0.072(3) 0.068(3) 0.006(2) 0.0265(19) -0.0094(19)
O9 0.062(3) 0.068(3) 0.140(4) 0.017(3) 0.034(3) -0.024(2)
O10 0.065(3) 0.0447(19) 0.143(4) 0.013(2) 0.052(3) -0.0002(19)
N1 0.036(2) 0.0323(18) 0.036(2) 0.0044(15) 0.0130(16) 0.0009(15)
N2 0.0236(18) 0.0388(19) 0.042(2) 0.0017(16) 0.0092(15) 0.0009(15)
N3 0.040(3) 0.052(3) 0.066(3) 0.026(2) 0.008(2) -0.001(2)
N4 0.119(5) 0.075(3) 0.110(4) -0.020(3) 0.043(3) -0.004(3)
C1 0.023(2) 0.028(2) 0.043(2) -0.0002(17) 0.0108(18) -0.0025(16)
C2 0.035(2) 0.035(2) 0.041(2) 0.0042(19) 0.0127(19) 0.0014(19)
C3 0.054(3) 0.041(3) 0.049(3) -0.005(2) 0.023(2) 0.007(2)
C4 0.066(4) 0.044(3) 0.062(3) 0.001(2) 0.025(3) 0.025(3)
C5 0.051(3) 0.043(3) 0.049(3) 0.008(2) 0.009(2) 0.019(2)
C6 0.032(2) 0.030(2) 0.045(3) -0.0008(18) 0.0130(19) 0.0031(18)
C7 0.039(3) 0.042(3) 0.047(3) 0.007(2) 0.009(2) 0.006(2)
C8 0.048(3) 0.042(3) 0.036(3) 0.006(2) 0.006(2) -0.003(2)
C9 0.050(3) 0.061(3) 0.047(3) 0.007(2) 0.003(2) 0.005(3)
C10 0.059(4) 0.070(4) 0.039(3) 0.008(3) -0.002(3) -0.007(3)
C11 0.070(4) 0.056(3) 0.041(3) 0.002(2) 0.016(3) -0.013(3)
C12 0.053(3) 0.055(3) 0.043(3) 0.006(2) 0.019(2) -0.008(2)
C13 0.047(3) 0.043(3) 0.035(2) 0.0046(19) 0.012(2) -0.008(2)
C14 0.115(6) 0.095(5) 0.066(4) -0.020(4) 0.048(4) -0.012(5)
C15 0.134(7) 0.102(6) 0.091(6) -0.009(4) 0.067(5) 0.025(5)
C16 0.034(2) 0.032(2) 0.044(3) -0.0037(18) 0.0121(19) -0.0048(18)
C17 0.046(3) 0.050(3) 0.045(3) -0.010(2) 0.017(2) -0.006(2)
C18 0.058(4) 0.060(3) 0.044(3) -0.011(2) 0.013(3) -0.014(3)
C19 0.042(3) 0.061(3) 0.049(3) -0.009(3) 0.003(2) -0.009(3)
C20 0.033(3) 0.052(3) 0.056(3) -0.003(2) 0.013(2) -0.006(2)
C21 0.035(2) 0.034(2) 0.041(3) -0.0017(18) 0.011(2) -0.0064(19)
C22 0.025(2) 0.042(2) 0.046(3) -0.0023(19) 0.0051(19) 0.0001(18)
C23 0.023(2) 0.038(2) 0.050(3) -0.003(2) 0.0142(18) 0.0010(18)
C24 0.028(2) 0.048(3) 0.065(3) -0.004(2) 0.012(2) 0.005(2)
C25 0.034(3) 0.054(3) 0.071(4) -0.012(3) 0.023(2) 0.009(2)
C26 0.041(3) 0.052(3) 0.057(3) -0.009(2) 0.027(2) 0.002(2)
C27 0.031(2) 0.039(2) 0.046(3) -0.0005(19) 0.015(2) 0.0007(18)
C28 0.027(2) 0.034(2) 0.044(3) -0.0003(18) 0.0160(19) -0.0010(17)
C29 0.055(3) 0.069(3) 0.046(3) -0.006(3) 0.016(3) 0.012(3)
C30 0.064(4) 0.067(4) 0.085(5) -0.025(3) 0.017(3) -0.001(3)
C31 0.129(6) 0.058(3) 0.101(5) -0.022(4) 0.028(4) -0.001(4)
C32 0.165(10) 0.181(9) 0.134(7) 0.063(7) 0.047(5) 0.007(8)
C33 0.185(10) 0.115(7) 0.205(10) -0.014(7) 0.057(8) 0.056(7)

loop_
_atom_type_symbol
_atom_type_description
_atom_type_scat_dispersion_real
_atom_type_scat_dispersion_imag
_atom_type_scat_source
C C 0.0033 0.0016 'International Tables Vol C Tables 4.2.6.8 and 6.1.1.4'
H H 0.0000 0.0000 'International Tables Vol C Tables 4.2.6.8 and 6.1.1.4'
Dy Dy -0.1892 4.4098 'International Tables Vol C Tables 4.2.6.8 and 6.1.1.4'
Mn Mn 0.3368 0.7283 'International Tables Vol C Tables 4.2.6.8 and 6.1.1.4'
N N 0.0061 0.0033 'International Tables Vol C Tables 4.2.6.8 and 6.1.1.4'
O O 0.0106 0.0060 'International Tables Vol C Tables 4.2.6.8 and 6.1.1.4'

loop_
_geom_angle_atom_site_label_1
_geom_angle_atom_site_label_2
_geom_angle_atom_site_label_3
_geom_angle
_geom_angle_site_symmetry_1
_geom_angle_site_symmetry_3
O2 Dy1 O5 147.59(11) . .
O2 Dy1 O4 88.89(12) . .
O5 Dy1 O4 95.39(10) . .
O2 Dy1 O1 141.68(11) . .
O5 Dy1 O1 69.86(10) . .
O4 Dy1 O1 75.59(10) . .
O2 Dy1 O7 105.95(13) . .
O5 Dy1 O7 86.90(12) . .
O4 Dy1 O7 148.21(12) . .
O1 Dy1 O7 75.52(12) . .
O2 Dy1 N1 74.86(12) . .
O5 Dy1 N1 137.54(11) . .
O4 Dy1 N1 82.37(11) . .
O1 Dy1 N1 68.55(11) . .
O7 Dy1 N1 74.95(12) . .
O2 Dy1 O8 81.59(13) . .
O5 Dy1 O8 83.95(12) . .
O4 Dy1 O8 160.34(13) . .
O1 Dy1 O8 121.93(12) . .
O7 Dy1 O8 51.44(13) . .
N1 Dy1 O8 111.29(13) . .
O2 Dy1 O6 83.26(11) . .
O5 Dy1 O6 64.99(10) . .
O4 Dy1 O6 86.88(11) . .
O1 Dy1 O6 129.40(10) . .
O7 Dy1 O6 122.11(12) . .
N1 Dy1 O6 155.72(11) . .
O8 Dy1 O6 75.00(13) . .
O2 Dy1 N3 94.10(13) . .
O5 Dy1 N3 84.98(11) . .
O4 Dy1 N3 173.82(13) . .
O1 Dy1 N3 98.82(13) . .
O7 Dy1 N3 25.61(14) . .
N1 Dy1 N3 93.18(12) . .
O8 Dy1 N3 25.83(13) . .
O6 Dy1 N3 98.83(13) . .
O2 Dy1 Mn1 177.28(9) . .
O5 Dy1 Mn1 35.11(7) . .
O4 Dy1 Mn1 90.36(7) . .
O1 Dy1 Mn1 35.64(7) . .
O7 Dy1 Mn1 73.48(10) . .
N1 Dy1 Mn1 102.44(8) . .
O8 Dy1 Mn1 99.89(9) . .
O6 Dy1 Mn1 99.32(7) . .
N3 Dy1 Mn1 86.40(9) . .
O2 Dy1 Mn1 121.53(9) . 3_767
O5 Dy1 Mn1 73.87(7) . 3_767
O4 Dy1 Mn1 34.79(8) . 3_767
O1 Dy1 Mn1 42.71(7) . 3_767
O7 Dy1 Mn1 118.23(10) . 3_767
N1 Dy1 Mn1 81.46(8) . 3_767
O8 Dy1 Mn1 156.49(9) . 3_767
O6 Dy1 Mn1 101.74(8) . 3_767
N3 Dy1 Mn1 140.43(11) . 3_767
Mn1 Dy1 Mn1 57.20(2) . 3_767
O5 Mn1 O1 77.94(11) . .
O5 Mn1 N2 85.19(13) . 3_767
O1 Mn1 N2 162.82(13) . 3_767
O5 Mn1 O4 155.38(11) . 3_767
O1 Mn1 O4 116.98(12) . 3_767
N2 Mn1 O4 77.86(13) 3_767 3_767
O5 Mn1 O10 109.65(15) . .
O1 Mn1 O10 98.55(14) . .
N2 Mn1 O10 90.12(15) 3_767 .
O4 Mn1 O10 88.32(15) 3_767 .
O5 Mn1 O1 86.57(11) . 3_767
O1 Mn1 O1 83.89(10) . 3_767
N2 Mn1 O1 91.93(12) 3_767 3_767
O4 Mn1 O1 76.40(10) 3_767 3_767
O10 Mn1 O1 163.78(14) . 3_767
O5 Mn1 Dy1 38.76(7) . .
O1 Mn1 Dy1 40.21(8) . .
N2 Mn1 Dy1 123.55(10) 3_767 .
O4 Mn1 Dy1 155.90(8) 3_767 .
O10 Mn1 Dy1 101.44(13) . .
O1 Mn1 Dy1 90.81(7) 3_767 .
O5 Mn1 Dy1 127.05(8) . 3_767
O1 Mn1 Dy1 95.01(8) . 3_767
N2 Mn1 Dy1 92.52(10) 3_767 3_767
O4 Mn1 Dy1 37.79(8) 3_767 3_767
O10 Mn1 Dy1 123.27(13) . 3_767
O1 Mn1 Dy1 40.56(7) 3_767 3_767
Dy1 Mn1 Dy1 122.80(2) . 3_767
C1 O1 Mn1 123.5(3) . .
C1 O1 Dy1 116.5(2) . .
Mn1 O1 Dy1 104.15(11) . .
C1 O1 Mn1 115.0(2) . 3_767
Mn1 O1 Mn1 96.11(10) . 3_767
Dy1 O1 Mn1 96.73(10) . 3_767
C13 O2 Dy1 140.2(3) . .
C12 O3 C14 119.8(5) . .
C16 O4 Mn1 108.2(3) . 3_767
C16 O4 Dy1 124.8(3) . .
Mn1 O4 Dy1 107.42(12) 3_767 .
C28 O5 Mn1 129.1(3) . .
C28 O5 Dy1 124.6(3) . .
Mn1 O5 Dy1 106.13(11) . .
C27 O6 C29 118.2(4) . .
C27 O6 Dy1 118.1(3) . .
C29 O6 Dy1 123.2(3) . .
N3 O7 Dy1 97.2(3) . .
N3 O8 Dy1 95.4(3) . .
C31 O10 Mn1 143.1(6) . .
C7 N1 C6 119.4(4) . .
C7 N1 Dy1 127.7(3) . .
C6 N1 Dy1 112.7(2) . .
C22 N2 C21 122.6(4) . .
C22 N2 Mn1 128.6(3) . 3_767
C21 N2 Mn1 108.8(3) . 3_767
O9 N3 O7 121.4(6) . .
O9 N3 O8 122.6(5) . .
O7 N3 O8 116.0(4) . .
O9 N3 Dy1 178.5(5) . .
O7 N3 Dy1 57.2(3) . .
O8 N3 Dy1 58.8(2) . .
C31 N4 C32 123.6(8) . .
C31 N4 C33 128.5(8) . .
C32 N4 C33 107.9(8) . .
O1 C1 C2 121.3(4) . .
O1 C1 C6 119.2(4) . .
C2 C1 C6 119.5(4) . .
C1 C2 C3 121.5(4) . .
C1 C2 H26 119.2 . .
C3 C2 H26 119.2 . .
C4 C3 C2 118.9(5) . .
C4 C3 H25 120.5 . .
C2 C3 H25 120.5 . .
C3 C4 C5 120.5(4) . .
C3 C4 H11A 119.8 . .
C5 C4 H11A 119.8 . .
C4 C5 C6 120.7(4) . .
C4 C5 H10 119.6 . .
C6 C5 H10 119.6 . .
C5 C6 C1 118.8(4) . .
C5 C6 N1 124.4(4) . .
C1 C6 N1 116.7(4) . .
N1 C7 C8 127.8(5) . .
N1 C7 H7 116.1 . .
C8 C7 H7 116.1 . .
C9 C8 C13 118.9(5) . .
C9 C8 C7 117.6(5) . .
C13 C8 C7 123.5(4) . .
C10 C9 C8 121.8(6) . .
C10 C9 H5 119.1 . .
C8 C9 H5 119.1 . .
C9 C10 C11 119.4(5) . .
C9 C10 H6 120.3 . .
C11 C10 H6 120.3 . .
C12 C11 C10 121.0(5) . .
C12 C11 H1 119.5 . .
C10 C11 H1 119.5 . .
O3 C12 C11 125.1(5) . .
O3 C12 C13 113.8(4) . .
C11 C12 C13 121.1(5) . .
O2 C13 C12 119.7(5) . .
O2 C13 C8 122.5(4) . .
C12 C13 C8 117.8(4) . .
O3 C14 C15 107.2(6) . .
O3 C14 H12A 110.3 . .
C15 C14 H12A 110.3 . .
O3 C14 H12B 110.3 . .
C15 C14 H12B 110.3 . .
H12A C14 H12B 108.5 . .
C14 C15 H27A 109.5 . .
C14 C15 H27B 109.5 . .
H27A C15 H27B 109.5 . .
C14 C15 H27C 109.5 . .
H27A C15 H27C 109.5 . .
H27B C15 H27C 109.5 . .
O4 C16 C17 121.9(4) . .
O4 C16 C21 119.5(4) . .
C17 C16 C21 118.6(4) . .
C18 C17 C16 120.2(5) . .
C18 C17 H29 119.9 . .
C16 C17 H29 119.9 . .
C19 C18 C17 120.7(5) . .
C19 C18 H24 119.6 . .
C17 C18 H24 119.6 . .
C18 C19 C20 120.4(5) . .
C18 C19 H23 119.8 . .
C20 C19 H23 119.8 . .
C19 C20 C21 120.1(5) . .
C19 C20 H22 120.0 . .
C21 C20 H22 120.0 . .
C20 C21 C16 120.0(4) . .
C20 C21 N2 124.0(4) . .
C16 C21 N2 116.0(4) . .
N2 C22 C23 126.5(4) . .
N2 C22 H20 116.7 . .
C23 C22 H20 116.7 . .
C24 C23 C28 118.5(4) . 3_767
C24 C23 C22 116.6(4) . .
C28 C23 C22 124.9(4) 3_767 .
C25 C24 C23 122.2(5) . .
C25 C24 H16 118.9 . .
C23 C24 H16 118.9 . .
C24 C25 C26 119.9(5) . .
C24 C25 H17 120.1 . .
C26 C25 H17 120.1 . .
C27 C26 C25 119.3(5) 3_767 .
C27 C26 H18 120.4 3_767 .
C25 C26 H18 120.4 . .
C26 C27 O6 124.3(4) 3_767 .
C26 C27 C28 122.4(4) 3_767 .
O6 C27 C28 113.4(4) . .
O5 C28 C27 117.9(4) . .
O5 C28 C23 124.4(4) . 3_767
C27 C28 C23 117.7(4) . 3_767
O6 C29 C30 112.4(5) . .
O6 C29 H19A 109.1 . .
C30 C29 H19A 109.1 . .
O6 C29 H19B 109.1 . .
C30 C29 H19B 109.1 . .
H19A C29 H19B 107.9 . .
C29 C30 H28A 109.5 . .
C29 C30 H28B 109.5 . .
H28A C30 H28B 109.5 . .
C29 C30 H28C 109.5 . .
H28A C30 H28C 109.5 . .
H28B C30 H28C 109.5 . .
O10 C31 N4 135.9(9) . .
O10 C31 H31 112.0 . .
N4 C31 H31 112.0 . .
N4 C32 H32A 109.5 . .
N4 C32 H32B 109.5 . .
H32A C32 H32B 109.5 . .
N4 C32 H32C 109.5 . .
H32A C32 H32C 109.5 . .
H32B C32 H32C 109.5 . .
N4 C33 H33A 109.5 . .
N4 C33 H33B 109.5 . .
H33A C33 H33B 109.5 . .
N4 C33 H33C 109.5 . .
H33A C33 H33C 109.5 . .
H33B C33 H33C 109.5 . .

loop_
_geom_bond_atom_site_label_1
_geom_bond_atom_site_label_2
_geom_bond_distance
_geom_bond_site_symmetry_2
Dy1 O2 2.167(3) .
Dy1 O5 2.316(3) .
Dy1 O4 2.321(3) .
Dy1 O1 2.366(3) .
Dy1 O7 2.451(4) .
Dy1 N1 2.456(4) .
Dy1 O8 2.484(4) .
Dy1 O6 2.488(3) .
Dy1 N3 2.893(5) .
Dy1 Mn1 3.5532(9) .
Dy1 Mn1 3.6132(8) 3_767
Mn1 O5 2.127(3) .
Mn1 O1 2.135(3) .
Mn1 N2 2.147(3) 3_767
Mn1 O4 2.161(3) 3_767
Mn1 O10 2.191(4) .
Mn1 O1 2.468(3) 3_767
Mn1 Dy1 3.6132(8) 3_767
O1 C1 1.367(5) .
O1 Mn1 2.468(3) 3_767
O2 C13 1.299(5) .
O3 C12 1.368(6) .
O3 C14 1.412(7) .
O4 C16 1.364(5) .
O4 Mn1 2.161(3) 3_767
O5 C28 1.333(5) .
O6 C27 1.396(5) .
O6 C29 1.445(6) .
O7 N3 1.260(6) .
O8 N3 1.266(6) .
O9 N3 1.217(6) .
O10 C31 1.146(7) .
N1 C7 1.299(5) .
N1 C6 1.435(6) .
N2 C22 1.280(6) .
N2 C21 1.427(6) .
N2 Mn1 2.147(3) 3_767
N4 C31 1.353(9) .
N4 C32 1.470(10) .
N4 C33 1.518(11) .
C1 C2 1.378(6) .
C1 C6 1.402(6) .
C2 C3 1.383(6) .
C2 H26 0.9300 .
C3 C4 1.381(7) .
C3 H25 0.9300 .
C4 C5 1.381(7) .
C4 H11A 0.9300 .
C5 C6 1.390(6) .
C5 H10 0.9300 .
C7 C8 1.426(7) .
C7 H7 0.9300 .
C8 C9 1.414(6) .
C8 C13 1.418(7) .
C9 C10 1.362(7) .
C9 H5 0.9300 .
C10 C11 1.387(8) .
C10 H6 0.9300 .
C11 C12 1.372(7) .
C11 H1 0.9300 .
C12 C13 1.417(7) .
C14 C15 1.488(10) .
C14 H12A 0.9700 .
C14 H12B 0.9700 .
C15 H27A 0.9600 .
C15 H27B 0.9600 .
C15 H27C 0.9600 .
C16 C17 1.393(6) .
C16 C21 1.407(6) .
C17 C18 1.388(7) .
C17 H29 0.9300 .
C18 C19 1.362(8) .
C18 H24 0.9300 .
C19 C20 1.378(7) .
C19 H23 0.9300 .
C20 C21 1.391(6) .
C20 H22 0.9300 .
C22 C23 1.441(6) .
C22 H20 0.9300 .
C23 C24 1.398(6) .
C23 C28 1.414(6) 3_767
C24 C25 1.365(7) .
C24 H16 0.9300 .
C25 C26 1.384(7) .
C25 H17 0.9300 .
C26 C27 1.373(6) 3_767
C26 H18 0.9300 .
C27 C26 1.373(6) 3_767
C27 C28 1.406(6) .
C28 C23 1.414(6) 3_767
C29 C30 1.495(8) .
C29 H19A 0.9700 .
C29 H19B 0.9700 .
C30 H28A 0.9600 .
C30 H28B 0.9600 .
C30 H28C 0.9600 .
C31 H31 0.9300 .
C32 H32A 0.9600 .
C32 H32B 0.9600 .
C32 H32C 0.9600 .
C33 H33A 0.9600 .
C33 H33B 0.9600 .
C33 H33C 0.9600 .
